data_4064812
loop_
_publ_author_name
'Yang, Ming-Jun'
'Liu, Yan-Jing'
'Gong, Jun-Fang'
'Song, Mao-Ping'

_publ_section_title
;
 Unsymmetrical Chiral PCN Pincer Palladium(II) and Nickel(II) Complexes
 with Aryl-Based Aminophosphine--Imidazoline Ligands: Synthesis via Aryl
 C--H Activation and Asymmetric Addition of Diarylphosphines to Enones
;
_journal_issue 14
_journal_name_full Organometallics
_journal_page_first 3793
_journal_paper_doi 10.1021/om200350h
_journal_volume 30
_journal_year 2011
_chemical_absolute_configuration s
_chemical_formula_sum 'C50 H51 Cl7 N4 Pd'
_chemical_formula_weight 1062.50
_chemical_name_systematic
; 
 ? 
;
_space_group_IT_number 19
_symmetry_cell_setting orthorhombic
_symmetry_space_group_name_Hall 'P 2ac 2ab'
_symmetry_space_group_name_H-M 'P 21 21 21'
_atom_sites_solution_hydrogens geom
_atom_sites_solution_primary direct
_atom_sites_solution_secondary difmap
_audit_creation_method SHELXL-97
_cell_angle_alpha 90.00
_cell_angle_beta 90.00
_cell_angle_gamma 90.00
_cell_formula_units_Z 4
_cell_length_a 10.15541(9)
_cell_length_b 15.93322(13)
_cell_length_c 33.9567(3)
_cell_measurement_reflns_used 6907
_cell_measurement_temperature 291(2)
_cell_measurement_theta_max 70.1694
_cell_measurement_theta_min 3.0612
_cell_volume 5494.48(8)
_computing_cell_refinement
;
CrysAlisPro, Oxford Diffraction Ltd.,
Version 1.171.34.40 (release 27-08-2010 CrysAlis171 .NET)
(compiled Aug 27 2010,11:50:40)
;
_computing_data_collection
;
CrysAlisPro, Oxford Diffraction Ltd.,
Version 1.171.34.40 (release 27-08-2010 CrysAlis171 .NET)
(compiled Aug 27 2010,11:50:40)
;
_computing_data_reduction
;
CrysAlisPro, Oxford Diffraction Ltd.,
Version 1.171.34.40 (release 27-08-2010 CrysAlis171 .NET)
(compiled Aug 27 2010,11:50:40)
;
_computing_molecular_graphics 'SHELXL-97 (Sheldrick, 1997)'
_computing_publication_material 'SHELXL-97 (Sheldrick, 1997)'
_computing_structure_refinement 'SHELXL-97 (Sheldrick, 1997)'
_computing_structure_solution 'SHELXS-97 (Sheldrick, 1990)'
_diffrn_ambient_temperature 291(2)
_diffrn_measured_fraction_theta_full 0.990
_diffrn_measured_fraction_theta_max 0.990
_diffrn_measurement_device_type 'Xcalibur, Eos, Gemini'
_diffrn_measurement_method '\w scans'
_diffrn_radiation_monochromator graphite
_diffrn_radiation_source 'fine-focus sealed tube'
_diffrn_radiation_type CuK\a
_diffrn_radiation_wavelength 1.54184
_diffrn_reflns_av_R_equivalents 0.0279
_diffrn_reflns_av_sigmaI/netI 0.0430
_diffrn_reflns_limit_h_max 12
_diffrn_reflns_limit_h_min -4
_diffrn_reflns_limit_k_max 17
_diffrn_reflns_limit_k_min -19
_diffrn_reflns_limit_l_max 40
_diffrn_reflns_limit_l_min -39
_diffrn_reflns_number 11052
_diffrn_reflns_theta_full 67.07
_diffrn_reflns_theta_max 67.07
_diffrn_reflns_theta_min 3.06
_exptl_absorpt_coefficient_mu 6.123
_exptl_absorpt_correction_T_max 0.4603
_exptl_absorpt_correction_T_min 0.3740
_exptl_absorpt_correction_type gaussian
_exptl_absorpt_process_details
;
CrysAlisPro, Oxford Diffraction Ltd.,
Version 1.171.34.40 (release 27-08-2010 CrysAlis171 .NET)
(compiled Aug 27 2010,11:50:40)
Numerical absorption correction based on gaussian integration over
            a multifaceted crystal model
;
_exptl_crystal_colour colorless
_exptl_crystal_density_diffrn 1.284
_exptl_crystal_density_method 'not measured'
_exptl_crystal_description prismatic
_exptl_crystal_F_000 2176
_exptl_crystal_size_max 0.20
_exptl_crystal_size_mid 0.16
_exptl_crystal_size_min 0.15
_refine_diff_density_max 1.882
_refine_diff_density_min -0.513
_refine_diff_density_rms 0.152
_refine_ls_abs_structure_details 'Flack H D (1983), Acta Cryst. A39, 876-881'
_refine_ls_abs_structure_Flack 0.009(15)
_refine_ls_extinction_method none
_refine_ls_goodness_of_fit_ref 1.096
_refine_ls_hydrogen_treatment constr
_refine_ls_matrix_type full
_refine_ls_number_parameters 535
_refine_ls_number_reflns 8151
_refine_ls_number_restraints 5
_refine_ls_restrained_S_all 1.096
_refine_ls_R_factor_all 0.0725
_refine_ls_R_factor_gt 0.0690
_refine_ls_shift/su_max 0.001
_refine_ls_shift/su_mean 0.000
_refine_ls_structure_factor_coef Fsqd
_refine_ls_weighting_details 'calc w=1/[\s^2^(Fo^2^)+(0.1439P)^2^+0.4213P] where P=(Fo^2^+2Fc^2^)/3'
_refine_ls_weighting_scheme calc
_refine_ls_wR_factor_gt 0.1833
_refine_ls_wR_factor_ref 0.1888
_reflns_number_gt 7652
_reflns_number_total 8151
_reflns_threshold_expression >2sigma(I)
_cod_data_source_file om200350h_si_003.cif
_cod_data_source_block complex-6b
_cod_depositor_comments
;
The following automatic conversions were performed:

'_symmetry_cell_setting' value 'Orthorhombic' changed to
'orthorhombic' according to
/home/saulius/struct/CIF-dictionaries/cif_core.dic dictionary named
'cif_core.dic' version 2.4.1 from 2010-06-29.

Automatic conversion script
Id: cif_fix_values 1715 2011-07-08 13:25:40Z adriana 
;
_cod_original_sg_symbol_H-M P2(1)2(1)2(1)
_cod_database_code 4064812

loop_
_symmetry_equiv_pos_as_xyz
'x, y, z'
'-x+1/2, -y, z+1/2'
'x+1/2, -y+1/2, -z'
'-x, y+1/2, -z+1/2'

loop_
_atom_site_label
_atom_site_type_symbol
_atom_site_fract_x
_atom_site_fract_y
_atom_site_fract_z
_atom_site_U_iso_or_equiv
_atom_site_adp_type
_atom_site_occupancy
_atom_site_symmetry_multiplicity
_atom_site_calc_flag
_atom_site_refinement_flags
Pd1 Pd 0.34134(4) 0.32736(3) 0.606700(13) 0.04294(16) Uani 1 1 d .
Cl1 Cl 0.11175(17) 0.36381(13) 0.61038(7) 0.0650(4) Uani 1 1 d .
Cl2 Cl 0.0676(6) 0.3940(3) 0.49185(13) 0.1412(16) Uani 1 1 d .
Cl3 Cl -0.1362(4) 0.5040(3) 0.51836(11) 0.1250(12) Uani 1 1 d .
Cl4 Cl 0.1349(6) 0.5538(4) 0.52309(14) 0.167(2) Uani 1 1 d .
Cl5 Cl 1.099(3) 0.2965(15) 0.7302(7) 0.272(10) Uiso 0.50 1 d PD
Cl6 Cl 0.8545(12) 0.3106(7) 0.7058(3) 0.149(3) Uiso 0.50 1 d PD
Cl7 Cl 0.9661(12) 0.1569(8) 0.6836(3) 0.156(3) Uiso 0.50 1 d P
Cl8 Cl 0.4655(17) 0.2816(11) 0.7844(5) 0.203(6) Uiso 0.50 1 d PD
Cl9 Cl 0.4898(11) 0.2575(8) 0.7014(3) 0.149(3) Uiso 0.50 1 d PD
Cl10 Cl 0.438(3) 0.141(2) 0.7497(9) 0.328(13) Uiso 0.50 1 d PD
N1 N 0.3386(6) 0.1995(3) 0.60131(16) 0.0492(11) Uani 1 1 d .
N2 N 0.4463(6) 0.0786(3) 0.6078(2) 0.0533(12) Uani 1 1 d .
N3 N 0.4192(6) 0.4438(3) 0.61072(18) 0.0487(12) Uani 1 1 d .
N4 N 0.5944(6) 0.5297(3) 0.6075(2) 0.0560(13) Uani 1 1 d .
C1 C 0.5270(7) 0.3024(4) 0.6052(2) 0.0486(13) Uani 1 1 d .
C2 C 0.5685(7) 0.2195(4) 0.6036(2) 0.0505(14) Uani 1 1 d .
C3 C 0.7011(8) 0.2027(5) 0.6017(3) 0.068(2) Uani 1 1 d .
H3 H 0.7304 0.1474 0.6015 0.082 Uiso 1 1 calc R
C4 C 0.7920(8) 0.2682(5) 0.6000(4) 0.077(3) Uani 1 1 d .
H4 H 0.8813 0.2567 0.5975 0.093 Uiso 1 1 calc R
C5 C 0.7479(8) 0.3519(5) 0.6022(3) 0.068(2) Uani 1 1 d .
H5 H 0.8087 0.3955 0.6019 0.082 Uiso 1 1 calc R
C6 C 0.6161(7) 0.3695(4) 0.6048(2) 0.0510(14) Uani 1 1 d .
C7 C 0.5454(7) 0.4492(4) 0.6080(2) 0.0491(13) Uani 1 1 d .
C8 C 0.4535(7) 0.1631(4) 0.6041(2) 0.0507(14) Uani 1 1 d .
C9 C 0.3091(8) 0.0511(4) 0.6030(3) 0.0624(18) Uani 1 1 d .
H9 H 0.3011 0.0245 0.5771 0.075 Uiso 1 1 calc R
C10 C 0.2329(7) 0.1369(4) 0.6016(2) 0.0515(15) Uani 1 1 d .
H10 H 0.1816 0.1432 0.6258 0.062 Uiso 1 1 calc R
C11 C 0.3644(7) 0.5283(4) 0.6196(2) 0.0536(15) Uani 1 1 d .
H11 H 0.2894 0.5396 0.6023 0.064 Uiso 1 1 calc R
C12 C 0.4802(7) 0.5865(4) 0.6085(3) 0.0553(15) Uani 1 1 d .
H12 H 0.4928 0.6287 0.6291 0.066 Uiso 1 1 calc R
C13 C 0.5632(8) 0.0217(4) 0.6076(3) 0.0596(16) Uani 1 1 d .
H13 H 0.6297 0.0474 0.5905 0.072 Uiso 1 1 calc R
C14 C 0.6229(11) 0.0133(6) 0.6476(3) 0.079(2) Uani 1 1 d .
H14A H 0.5608 -0.0142 0.6650 0.095 Uiso 1 1 calc R
H14B H 0.6412 0.0686 0.6581 0.095 Uiso 1 1 calc R
C15 C 0.7525(13) -0.0384(8) 0.6460(4) 0.095(3) Uani 1 1 d .
H15A H 0.8175 -0.0087 0.6304 0.114 Uiso 1 1 calc R
H15B H 0.7873 -0.0452 0.6724 0.114 Uiso 1 1 calc R
C16 C 0.7265(16) -0.1225(7) 0.6283(5) 0.122(6) Uani 1 1 d .
H16B H 0.6699 -0.1546 0.6457 0.147 Uiso 1 1 calc R
H16A H 0.8089 -0.1527 0.6255 0.147 Uiso 1 1 calc R
C17 C 0.6593(13) -0.1142(6) 0.5871(4) 0.097(3) Uani 1 1 d .
H17A H 0.7187 -0.0860 0.5690 0.116 Uiso 1 1 calc R
H17B H 0.6409 -0.1696 0.5766 0.116 Uiso 1 1 calc R
C18 C 0.5303(11) -0.0640(5) 0.5902(3) 0.077(2) Uani 1 1 d .
H18A H 0.4908 -0.0575 0.5644 0.092 Uiso 1 1 calc R
H18B H 0.4683 -0.0932 0.6071 0.092 Uiso 1 1 calc R
C19 C 0.2586(11) -0.0077(7) 0.6325(4) 0.092(4) Uani 1 1 d .
C20 C 0.2652(17) 0.0045(13) 0.6688(5) 0.133(6) Uani 1 1 d .
H20 H 0.3146 0.0498 0.6778 0.159 Uiso 1 1 calc R
C21 C 0.199(3) -0.0492(18) 0.6980(8) 0.181(9) Uiso 1 1 d .
H21 H 0.1963 -0.0372 0.7248 0.217 Uiso 1 1 calc R
C22 C 0.147(3) -0.112(2) 0.6834(9) 0.203(11) Uiso 1 1 d .
H22 H 0.1079 -0.1479 0.7013 0.244 Uiso 1 1 calc R
C23 C 0.137(3) -0.1373(18) 0.6424(8) 0.175(8) Uiso 1 1 d .
H23 H 0.0969 -0.1866 0.6339 0.210 Uiso 1 1 calc R
C24 C 0.1939(13) -0.0805(8) 0.6180(7) 0.154(9) Uani 1 1 d .
H24 H 0.1905 -0.0894 0.5909 0.184 Uiso 1 1 calc R
C25 C 0.1411(7) 0.1410(4) 0.5668(2) 0.0523(14) Uani 1 1 d .
C26 C 0.0238(9) 0.0992(7) 0.5688(3) 0.074(2) Uani 1 1 d .
H26 H -0.0009 0.0736 0.5922 0.089 Uiso 1 1 calc R
C27 C -0.0588(11) 0.0942(9) 0.5366(4) 0.093(3) Uani 1 1 d .
H27 H -0.1367 0.0637 0.5385 0.112 Uiso 1 1 calc R
C28 C -0.0277(13) 0.1335(8) 0.5019(4) 0.093(3) Uani 1 1 d .
H28 H -0.0841 0.1310 0.4804 0.111 Uiso 1 1 calc R
C29 C 0.0920(14) 0.1777(8) 0.4999(3) 0.094(3) Uani 1 1 d .
H29 H 0.1152 0.2055 0.4768 0.113 Uiso 1 1 calc R
C30 C 0.1751(11) 0.1799(6) 0.5319(3) 0.078(2) Uani 1 1 d .
H30 H 0.2552 0.2079 0.5300 0.094 Uiso 1 1 calc R
C31 C 0.7264(9) 0.5549(5) 0.6201(3) 0.070(2) Uani 1 1 d .
H31 H 0.7883 0.5148 0.6085 0.083 Uiso 1 1 calc R
C32 C 0.7439(15) 0.5501(8) 0.6634(4) 0.107(4) Uani 1 1 d .
H32A H 0.6749 0.5822 0.6761 0.128 Uiso 1 1 calc R
H32B H 0.7351 0.4921 0.6717 0.128 Uiso 1 1 calc R
C33 C 0.8728(17) 0.5821(10) 0.6762(6) 0.135(6) Uani 1 1 d .
H33A H 0.9404 0.5434 0.6674 0.163 Uiso 1 1 calc R
H33B H 0.8747 0.5829 0.7048 0.163 Uiso 1 1 calc R
C34 C 0.9060(12) 0.6673(9) 0.6616(5) 0.108(4) Uani 1 1 d .
H34B H 0.9938 0.6828 0.6701 0.129 Uiso 1 1 calc R
H34A H 0.8442 0.7080 0.6720 0.129 Uiso 1 1 calc R
C35 C 0.8995(10) 0.6665(7) 0.6178(4) 0.090(3) Uani 1 1 d .
H35A H 0.9641 0.6273 0.6075 0.108 Uiso 1 1 calc R
H35B H 0.9202 0.7219 0.6077 0.108 Uiso 1 1 calc R
C36 C 0.7618(9) 0.6406(5) 0.6040(4) 0.075(2) Uani 1 1 d .
H36B H 0.6978 0.6816 0.6130 0.090 Uiso 1 1 calc R
H36A H 0.7593 0.6393 0.5755 0.090 Uiso 1 1 calc R
C37 C 0.4606(8) 0.6306(5) 0.5684(3) 0.0630(18) Uani 1 1 d .
C38 C 0.4939(12) 0.5946(7) 0.5335(4) 0.089(3) Uani 1 1 d .
H38 H 0.5327 0.5417 0.5337 0.107 Uiso 1 1 calc R
C39 C 0.4732(17) 0.6318(11) 0.4997(4) 0.116(5) Uani 1 1 d .
H39 H 0.5004 0.6078 0.4761 0.139 Uiso 1 1 calc R
C40 C 0.4022(19) 0.7167(11) 0.5008(6) 0.138(7) Uani 1 1 d .
H40 H 0.3756 0.7436 0.4778 0.166 Uiso 1 1 calc R
C41 C 0.382(2) 0.7475(10) 0.5332(5) 0.141(7) Uani 1 1 d .
H41 H 0.3514 0.8026 0.5338 0.170 Uiso 1 1 calc R
C42 C 0.4001(14) 0.7079(6) 0.5694(4) 0.096(3) Uani 1 1 d .
H42 H 0.3728 0.7322 0.5929 0.115 Uiso 1 1 calc R
C43 C 0.3215(8) 0.5365(5) 0.6620(2) 0.0633(18) Uani 1 1 d .
C44 C 0.2513(13) 0.6029(10) 0.6749(4) 0.105(4) Uani 1 1 d .
H44 H 0.2249 0.6433 0.6568 0.126 Uiso 1 1 calc R
C45 C 0.2173(17) 0.6132(11) 0.7138(4) 0.123(6) Uani 1 1 d .
H45 H 0.1653 0.6588 0.7209 0.148 Uiso 1 1 calc R
C46 C 0.254(2) 0.5629(12) 0.7400(5) 0.148(8) Uani 1 1 d .
H46 H 0.2216 0.5678 0.7655 0.178 Uiso 1 1 calc R
C47 C 0.351(2) 0.4951(15) 0.7303(6) 0.152(6) Uiso 1 1 d .
H47 H 0.3981 0.4656 0.7493 0.183 Uiso 1 1 calc R
C48 C 0.364(3) 0.4808(8) 0.6907(4) 0.182(12) Uani 1 1 d .
H48 H 0.4043 0.4312 0.6826 0.219 Uiso 1 1 calc R
C49 C 0.0276(13) 0.4699(8) 0.5266(3) 0.091(3) Uani 1 1 d .
H49 H 0.0340 0.4454 0.5530 0.109 Uiso 1 1 calc R
C50 C 0.996(2) 0.250(3) 0.6943(12) 0.177(17) Uiso 0.50 1 d PD
C51 C 0.549(3) 0.2256(17) 0.7477(4) 0.169(16) Uiso 0.50 1 d PD

loop_
_atom_site_aniso_label
_atom_site_aniso_U_11
_atom_site_aniso_U_22
_atom_site_aniso_U_33
_atom_site_aniso_U_23
_atom_site_aniso_U_13
_atom_site_aniso_U_12
Pd1 0.0410(2) 0.0325(2) 0.0553(2) 0.00090(18) 0.00262(18) -0.00405(18)
Cl1 0.0448(7) 0.0643(10) 0.0860(11) 0.0117(10) 0.0059(8) -0.0028(7)
Cl2 0.188(4) 0.117(3) 0.118(2) -0.001(2) 0.021(3) 0.050(3)
Cl3 0.099(2) 0.159(4) 0.118(2) -0.002(2) 0.0110(17) 0.023(2)
Cl4 0.173(4) 0.189(5) 0.138(3) 0.032(3) -0.029(3) -0.094(4)
N1 0.050(3) 0.031(2) 0.066(3) 0.001(2) 0.000(3) -0.007(2)
N2 0.055(3) 0.033(2) 0.073(3) 0.007(3) -0.001(3) -0.010(2)
N3 0.049(3) 0.031(2) 0.066(3) -0.004(2) -0.001(3) -0.007(2)
N4 0.051(3) 0.030(2) 0.087(4) -0.002(3) 0.001(3) -0.005(2)
C1 0.047(3) 0.039(3) 0.059(3) 0.003(3) 0.000(3) -0.003(3)
C2 0.046(3) 0.033(3) 0.073(4) 0.001(3) -0.006(3) -0.002(3)
C3 0.046(3) 0.034(3) 0.124(7) -0.004(4) 0.008(4) 0.001(3)
C4 0.045(3) 0.044(4) 0.143(8) 0.002(5) -0.005(5) 0.000(3)
C5 0.044(3) 0.039(3) 0.121(7) 0.007(4) 0.005(4) -0.004(3)
C6 0.054(3) 0.030(3) 0.069(3) 0.002(3) -0.002(3) -0.006(3)
C7 0.049(3) 0.031(3) 0.066(3) -0.006(3) -0.002(3) -0.007(3)
C8 0.055(4) 0.035(3) 0.062(3) -0.002(3) 0.005(3) -0.003(3)
C9 0.059(4) 0.033(3) 0.095(5) 0.003(3) -0.002(4) -0.010(3)
C10 0.048(3) 0.036(3) 0.070(4) -0.002(3) 0.007(3) -0.010(3)
C11 0.052(4) 0.038(3) 0.072(4) -0.002(3) 0.001(3) -0.001(3)
C12 0.060(4) 0.029(3) 0.077(4) -0.003(3) -0.004(4) -0.002(3)
C13 0.070(4) 0.035(3) 0.073(4) 0.007(3) 0.007(4) 0.000(3)
C14 0.093(7) 0.063(5) 0.081(5) 0.006(4) -0.006(5) 0.013(5)
C15 0.093(7) 0.088(7) 0.103(7) 0.007(6) -0.015(6) 0.009(6)
C16 0.124(10) 0.066(7) 0.177(13) 0.040(8) 0.051(10) 0.048(7)
C17 0.098(7) 0.048(4) 0.144(9) -0.012(5) -0.005(8) 0.028(5)
C18 0.085(6) 0.038(4) 0.108(6) -0.008(4) 0.004(5) 0.001(4)
C19 0.071(5) 0.068(6) 0.138(10) 0.051(7) -0.001(6) -0.006(5)
C20 0.112(10) 0.142(14) 0.144(13) 0.064(11) 0.042(10) 0.017(10)
C24 0.084(8) 0.067(7) 0.31(3) 0.076(12) -0.038(11) -0.034(6)
C25 0.050(4) 0.045(3) 0.061(3) -0.004(3) 0.002(3) -0.005(3)
C26 0.054(4) 0.080(6) 0.087(5) -0.013(4) 0.000(4) -0.011(4)
C27 0.068(6) 0.102(8) 0.109(7) -0.013(7) -0.022(5) -0.015(6)
C28 0.096(7) 0.082(6) 0.100(7) -0.019(6) -0.034(6) 0.011(6)
C29 0.132(9) 0.078(6) 0.072(5) 0.016(5) -0.030(6) -0.022(7)
C30 0.095(6) 0.067(5) 0.073(4) 0.007(4) 0.002(4) -0.025(6)
C31 0.055(4) 0.035(3) 0.118(7) -0.006(4) -0.007(4) -0.009(3)
C32 0.121(10) 0.076(7) 0.123(9) 0.025(6) -0.049(8) -0.031(7)
C33 0.132(12) 0.100(10) 0.174(14) 0.025(10) -0.074(11) -0.045(10)
C34 0.076(6) 0.076(7) 0.171(12) -0.002(8) -0.043(7) -0.016(6)
C35 0.068(5) 0.058(5) 0.144(10) -0.007(6) -0.003(6) -0.024(5)
C36 0.070(5) 0.044(4) 0.111(6) 0.000(5) 0.008(5) -0.017(4)
C37 0.064(4) 0.044(4) 0.081(5) 0.010(3) -0.006(4) -0.005(4)
C38 0.093(7) 0.070(6) 0.103(7) 0.005(5) -0.004(6) -0.001(5)
C39 0.139(12) 0.129(11) 0.079(6) -0.004(7) 0.012(7) -0.042(11)
C40 0.156(15) 0.108(11) 0.151(14) 0.067(11) -0.062(12) -0.026(11)
C41 0.23(2) 0.085(9) 0.115(10) 0.013(7) -0.054(12) 0.033(11)
C42 0.113(9) 0.044(4) 0.129(9) 0.005(5) -0.026(7) -0.001(5)
C43 0.062(4) 0.050(4) 0.078(4) -0.014(3) 0.003(4) 0.001(4)
C44 0.103(8) 0.125(10) 0.087(6) -0.018(7) -0.004(6) 0.052(8)
C45 0.137(12) 0.146(13) 0.086(7) -0.034(8) -0.009(7) 0.068(11)
C46 0.22(2) 0.128(13) 0.094(8) -0.027(9) 0.060(12) -0.003(14)
C48 0.39(4) 0.072(7) 0.079(6) 0.014(5) 0.077(13) 0.059(14)
C49 0.099(7) 0.098(8) 0.075(5) 0.018(5) 0.004(5) -0.002(7)

loop_
_atom_type_symbol
_atom_type_description
_atom_type_scat_dispersion_real
_atom_type_scat_dispersion_imag
_atom_type_scat_source
C C 0.0181 0.0091 'International Tables Vol C Tables 4.2.6.8 and 6.1.1.4'
H H 0.0000 0.0000 'International Tables Vol C Tables 4.2.6.8 and 6.1.1.4'
N N 0.0311 0.0180 'International Tables Vol C Tables 4.2.6.8 and 6.1.1.4'
Pd Pd 0.1215 3.9337 'International Tables Vol C Tables 4.2.6.8 and 6.1.1.4'
Cl Cl 0.3639 0.7018 'International Tables Vol C Tables 4.2.6.8 and 6.1.1.4'

loop_
_geom_angle_atom_site_label_1
_geom_angle_atom_site_label_2
_geom_angle_atom_site_label_3
_geom_angle
C1 Pd1 N3 78.9(2)
C1 Pd1 N1 78.8(3)
N3 Pd1 N1 157.7(2)
C1 Pd1 Cl1 177.4(2)
N3 Pd1 Cl1 98.87(17)
N1 Pd1 Cl1 103.40(18)
C8 N1 C10 110.6(5)
C8 N1 Pd1 115.0(4)
C10 N1 Pd1 133.4(5)
C8 N2 C9 109.7(6)
C8 N2 C13 124.1(6)
C9 N2 C13 124.9(6)
C7 N3 C11 109.0(5)
C7 N3 Pd1 116.5(4)
C11 N3 Pd1 134.2(4)
C7 N4 C31 125.7(6)
C7 N4 C12 106.7(5)
C31 N4 C12 123.1(5)
C2 C1 C6 122.0(6)
C2 C1 Pd1 119.6(5)
C6 C1 Pd1 118.4(5)
C3 C2 C1 119.0(6)
C3 C2 C8 131.2(6)
C1 C2 C8 109.8(6)
C2 C3 C4 120.3(7)
C2 C3 H3 119.8
C4 C3 H3 119.8
C3 C4 C5 119.7(7)
C3 C4 H4 120.1
C5 C4 H4 120.1
C6 C5 C4 120.6(7)
C6 C5 H5 119.7
C4 C5 H5 119.7
C5 C6 C1 118.4(6)
C5 C6 C7 131.5(6)
C1 C6 C7 110.1(6)
N3 C7 N4 115.1(6)
N3 C7 C6 115.8(6)
N4 C7 C6 129.1(6)
N1 C8 N2 113.6(6)
N1 C8 C2 115.9(6)
N2 C8 C2 130.5(7)
C19 C9 N2 116.5(8)
C19 C9 C10 113.9(8)
N2 C9 C10 102.2(5)
C19 C9 H9 107.9
N2 C9 H9 107.9
C10 C9 H9 107.9
N1 C10 C25 114.8(6)
N1 C10 C9 103.4(5)
C25 C10 C9 111.6(6)
N1 C10 H10 109.0
C25 C10 H10 109.0
C9 C10 H10 109.0
N3 C11 C43 112.4(6)
N3 C11 C12 102.0(5)
C43 C11 C12 113.7(6)
N3 C11 H11 109.5
C43 C11 H11 109.5
C12 C11 H11 109.5
N4 C12 C37 111.1(7)
N4 C12 C11 103.7(5)
C37 C12 C11 113.0(6)
N4 C12 H12 109.6
C37 C12 H12 109.6
C11 C12 H12 109.6
C14 C13 N2 111.8(7)
C14 C13 C18 111.1(7)
N2 C13 C18 111.8(7)
C14 C13 H13 107.3
N2 C13 H13 107.3
C18 C13 H13 107.3
C13 C14 C15 111.1(9)
C13 C14 H14A 109.4
C15 C14 H14A 109.4
C13 C14 H14B 109.4
C15 C14 H14B 109.4
H14A C14 H14B 108.0
C16 C15 C14 109.9(11)
C16 C15 H15A 109.7
C14 C15 H15A 109.7
C16 C15 H15B 109.7
C14 C15 H15B 109.7
H15A C15 H15B 108.2
C15 C16 C17 111.2(9)
C15 C16 H16B 109.4
C17 C16 H16B 109.4
C15 C16 H16A 109.4
C17 C16 H16A 109.4
H16B C16 H16A 108.0
C18 C17 C16 110.7(10)
C18 C17 H17A 109.5
C16 C17 H17A 109.5
C18 C17 H17B 109.5
C16 C17 H17B 109.5
H17A C17 H17B 108.1
C13 C18 C17 107.8(8)
C13 C18 H18A 110.2
C17 C18 H18A 110.2
C13 C18 H18B 110.2
C17 C18 H18B 110.2
H18A C18 H18B 108.5
C20 C19 C24 119.7(15)
C20 C19 C9 123.8(13)
C24 C19 C9 116.5(14)
C19 C20 C21 123(2)
C19 C20 H20 118.4
C21 C20 H20 118.4
C22 C21 C20 113(3)
C22 C21 H21 123.4
C20 C21 H21 123.4
C21 C22 C23 130(4)
C21 C22 H22 114.9
C23 C22 H22 114.9
C24 C23 C22 112(3)
C24 C23 H23 124.2
C22 C23 H23 124.2
C23 C24 C19 122(2)
C23 C24 H24 119.0
C19 C24 H24 119.0
C26 C25 C30 118.5(8)
C26 C25 C10 118.8(7)
C30 C25 C10 122.5(7)
C25 C26 C27 121.4(10)
C25 C26 H26 119.3
C27 C26 H26 119.3
C28 C27 C26 120.9(11)
C28 C27 H27 119.6
C26 C27 H27 119.6
C27 C28 C29 118.1(9)
C27 C28 H28 121.0
C29 C28 H28 121.0
C30 C29 C28 120.2(10)
C30 C29 H29 119.9
C28 C29 H29 119.9
C29 C30 C25 120.9(9)
C29 C30 H30 119.6
C25 C30 H30 119.6
N4 C31 C32 112.8(9)
N4 C31 C36 111.0(8)
C32 C31 C36 112.1(9)
N4 C31 H31 106.9
C32 C31 H31 106.9
C36 C31 H31 106.9
C33 C32 C31 112.4(14)
C33 C32 H32A 109.1
C31 C32 H32A 109.1
C33 C32 H32B 109.1
C31 C32 H32B 109.1
H32A C32 H32B 107.8
C32 C33 C34 114.9(12)
C32 C33 H33A 108.5
C34 C33 H33A 108.5
C32 C33 H33B 108.5
C34 C33 H33B 108.5
H33A C33 H33B 107.5
C33 C34 C35 108.4(12)
C33 C34 H34B 110.0
C35 C34 H34B 110.0
C33 C34 H34A 110.0
C35 C34 H34A 110.0
H34B C34 H34A 108.4
C34 C35 C36 110.3(10)
C34 C35 H35A 109.6
C36 C35 H35A 109.6
C34 C35 H35B 109.6
C36 C35 H35B 109.6
H35A C35 H35B 108.1
C31 C36 C35 110.4(9)
C31 C36 H36B 109.6
C35 C36 H36B 109.6
C31 C36 H36A 109.6
C35 C36 H36A 109.6
H36B C36 H36A 108.1
C38 C37 C42 120.7(10)
C38 C37 C12 123.0(8)
C42 C37 C12 116.2(9)
C39 C38 C37 122.2(12)
C39 C38 H38 118.9
C37 C38 H38 118.9
C38 C39 C40 116.9(13)
C38 C39 H39 121.5
C40 C39 H39 121.5
C41 C40 C39 117.1(13)
C41 C40 H40 121.4
C39 C40 H40 121.4
C40 C41 C42 126.0(15)
C40 C41 H41 117.0
C42 C41 H41 117.0
C37 C42 C41 116.3(14)
C37 C42 H42 121.8
C41 C42 H42 121.8
C44 C43 C48 116.0(10)
C44 C43 C11 122.0(9)
C48 C43 C11 121.5(9)
C43 C44 C45 122.6(13)
C43 C44 H44 118.7
C45 C44 H44 118.7
C46 C45 C44 122.0(14)
C46 C45 H45 119.0
C44 C45 H45 119.0
C45 C46 C47 120.1(14)
C45 C46 H46 120.0
C47 C46 H46 120.0
C48 C47 C46 113.6(19)
C48 C47 H47 123.2
C46 C47 H47 123.2
C47 C48 C43 123.5(16)
C47 C48 H48 118.2
C43 C48 H48 118.2
Cl4 C49 Cl2 110.1(7)
Cl4 C49 Cl3 110.1(7)
Cl2 C49 Cl3 109.0(7)
Cl4 C49 H49 109.2
Cl2 C49 H49 109.2
Cl3 C49 H49 109.2
Cl7 C50 Cl5 132(3)
Cl7 C50 Cl6 114(2)
Cl5 C50 Cl6 95.7(14)
Cl8 C51 Cl9 108.7(12)
Cl8 C51 Cl10 92.6(18)
Cl9 C51 Cl10 91.9(16)

loop_
_geom_bond_atom_site_label_1
_geom_bond_atom_site_label_2
_geom_bond_distance
Pd1 C1 1.927(7)
Pd1 N3 2.021(5)
Pd1 N1 2.046(5)
Pd1 Cl1 2.4060(18)
Cl2 C49 1.737(13)
Cl3 C49 1.772(13)
Cl4 C49 1.728(13)
Cl5 C50 1.763(10)
Cl6 C50 1.776(10)
Cl7 C50 1.56(4)
Cl8 C51 1.755(10)
Cl9 C51 1.760(10)
Cl10 C51 1.760(10)
N1 C8 1.306(9)
N1 C10 1.465(8)
N2 C8 1.354(8)
N2 C9 1.470(9)
N2 C13 1.494(10)
N3 C7 1.287(9)
N3 C11 1.489(8)
N4 C7 1.376(8)
N4 C31 1.464(10)
N4 C12 1.472(9)
C1 C2 1.388(9)
C1 C6 1.401(9)
C2 C3 1.375(11)
C2 C8 1.474(9)
C3 C4 1.394(11)
C3 H3 0.9300
C4 C5 1.408(11)
C4 H4 0.9300
C5 C6 1.370(11)
C5 H5 0.9300
C6 C7 1.463(9)
C9 C19 1.464(13)
C9 C10 1.572(10)
C9 H9 0.9800
C10 C25 1.505(10)
C10 H10 0.9800
C11 C43 1.508(11)
C11 C12 1.545(10)
C11 H11 0.9800
C12 C37 1.545(11)
C12 H12 0.9800
C13 C14 1.493(13)
C13 C18 1.524(11)
C13 H13 0.9800
C14 C15 1.553(16)
C14 H14A 0.9700
C14 H14B 0.9700
C15 C16 1.49(2)
C15 H15A 0.9700
C15 H15B 0.9700
C16 C17 1.56(2)
C16 H16B 0.9700
C16 H16A 0.9700
C17 C18 1.539(15)
C17 H17A 0.9700
C17 H17B 0.9700
C18 H18A 0.9700
C18 H18B 0.9700
C19 C20 1.25(2)
C19 C24 1.42(2)
C20 C21 1.47(3)
C20 H20 0.9300
C21 C22 1.23(4)
C21 H21 0.9300
C22 C23 1.46(4)
C22 H22 0.9300
C23 C24 1.36(3)
C23 H23 0.9300
C24 H24 0.9300
C25 C26 1.366(11)
C25 C30 1.382(11)
C26 C27 1.379(15)
C26 H26 0.9300
C27 C28 1.371(18)
C27 H27 0.9300
C28 C29 1.407(18)
C28 H28 0.9300
C29 C30 1.377(14)
C29 H29 0.9300
C30 H30 0.9300
C31 C32 1.483(16)
C31 C36 1.514(11)
C31 H31 0.9800
C32 C33 1.470(18)
C32 H32A 0.9700
C32 H32B 0.9700
C33 C34 1.48(2)
C33 H33A 0.9700
C33 H33B 0.9700
C34 C35 1.489(19)
C34 H34B 0.9700
C34 H34A 0.9700
C35 C36 1.531(13)
C35 H35A 0.9700
C35 H35B 0.9700
C36 H36B 0.9700
C36 H36A 0.9700
C37 C38 1.358(15)
C37 C42 1.376(13)
C38 C39 1.309(18)
C38 H38 0.9300
C39 C40 1.53(3)
C39 H39 0.9300
C40 C41 1.22(2)
C40 H40 0.9300
C41 C42 1.39(2)
C41 H41 0.9300
C42 H42 0.9300
C43 C44 1.349(14)
C43 C48 1.388(18)
C44 C45 1.375(18)
C44 H44 0.9300
C45 C46 1.25(2)
C45 H45 0.9300
C46 C47 1.50(3)
C46 H46 0.9300
C47 C48 1.37(2)
C47 H47 0.9300
C48 H48 0.9300
C49 H49 0.9800

loop_
_geom_torsion_atom_site_label_1
_geom_torsion_atom_site_label_2
_geom_torsion_atom_site_label_3
_geom_torsion_atom_site_label_4
_geom_torsion
C1 Pd1 N1 C8 7.6(5)
N3 Pd1 N1 C8 9.4(9)
Cl1 Pd1 N1 C8 -171.1(5)
C1 Pd1 N1 C10 175.1(7)
N3 Pd1 N1 C10 176.9(6)
Cl1 Pd1 N1 C10 -3.5(6)
C1 Pd1 N3 C7 4.3(6)
N1 Pd1 N3 C7 2.5(10)
Cl1 Pd1 N3 C7 -177.0(6)
C1 Pd1 N3 C11 -169.7(7)
N1 Pd1 N3 C11 -171.5(6)
Cl1 Pd1 N3 C11 9.0(7)
N3 Pd1 C1 C2 177.5(7)
N1 Pd1 C1 C2 -3.2(6)
Cl1 Pd1 C1 C2 147(5)
N3 Pd1 C1 C6 -4.1(6)
N1 Pd1 C1 C6 175.2(7)
Cl1 Pd1 C1 C6 -35(6)
C6 C1 C2 C3 0.2(13)
Pd1 C1 C2 C3 178.6(7)
C6 C1 C2 C8 -179.5(7)
Pd1 C1 C2 C8 -1.1(9)
C1 C2 C3 C4 -2.2(16)
C8 C2 C3 C4 177.4(9)
C2 C3 C4 C5 3.0(18)
C3 C4 C5 C6 -1.9(18)
C4 C5 C6 C1 0.0(16)
C4 C5 C6 C7 179.0(10)
C2 C1 C6 C5 0.9(13)
Pd1 C1 C6 C5 -177.5(8)
C2 C1 C6 C7 -178.3(7)
Pd1 C1 C6 C7 3.3(9)
C11 N3 C7 N4 -9.9(10)
Pd1 N3 C7 N4 174.7(5)
C11 N3 C7 C6 171.7(6)
Pd1 N3 C7 C6 -3.8(10)
C31 N4 C7 N3 154.0(8)
C12 N4 C7 N3 -2.6(10)
C31 N4 C7 C6 -27.8(14)
C12 N4 C7 C6 175.6(8)
C5 C6 C7 N3 -178.6(10)
C1 C6 C7 N3 0.5(11)
C5 C6 C7 N4 3.2(17)
C1 C6 C7 N4 -177.8(9)
C10 N1 C8 N2 -2.0(9)
Pd1 N1 C8 N2 168.3(5)
C10 N1 C8 C2 179.2(7)
Pd1 N1 C8 C2 -10.5(8)
C9 N2 C8 N1 6.5(10)
C13 N2 C8 N1 173.7(7)
C9 N2 C8 C2 -174.9(8)
C13 N2 C8 C2 -7.7(14)
C3 C2 C8 N1 -172.0(9)
C1 C2 C8 N1 7.7(10)
C3 C2 C8 N2 9.4(16)
C1 C2 C8 N2 -170.9(8)
C8 N2 C9 C19 -132.4(9)
C13 N2 C9 C19 60.6(12)
C8 N2 C9 C10 -7.6(9)
C13 N2 C9 C10 -174.7(7)
C8 N1 C10 C25 -124.6(7)
Pd1 N1 C10 C25 67.4(8)
C8 N1 C10 C9 -2.9(8)
Pd1 N1 C10 C9 -170.8(6)
C19 C9 C10 N1 132.6(8)
N2 C9 C10 N1 6.1(8)
C19 C9 C10 C25 -103.5(9)
N2 C9 C10 C25 130.0(7)
C7 N3 C11 C43 -105.1(8)
Pd1 N3 C11 C43 69.2(9)
C7 N3 C11 C12 17.1(8)
Pd1 N3 C11 C12 -168.6(5)
C7 N4 C12 C37 -108.6(7)
C31 N4 C12 C37 94.1(9)
C7 N4 C12 C11 13.1(9)
C31 N4 C12 C11 -144.2(8)
N3 C11 C12 N4 -17.7(8)
C43 C11 C12 N4 103.5(7)
N3 C11 C12 C37 102.7(7)
C43 C11 C12 C37 -136.0(7)
C8 N2 C13 C14 85.8(10)
C9 N2 C13 C14 -108.9(10)
C8 N2 C13 C18 -148.8(8)
C9 N2 C13 C18 16.4(12)
N2 C13 C14 C15 -174.1(8)
C18 C13 C14 C15 60.2(11)
C13 C14 C15 C16 -56.8(13)
C14 C15 C16 C17 54.6(14)
C15 C16 C17 C18 -57.2(14)
C14 C13 C18 C17 -60.4(11)
N2 C13 C18 C17 173.9(8)
C16 C17 C18 C13 57.9(12)
N2 C9 C19 C20 52.1(16)
C10 C9 C19 C20 -66.5(15)
N2 C9 C19 C24 -130.6(11)
C10 C9 C19 C24 110.8(11)
C24 C19 C20 C21 -6(3)
C9 C19 C20 C21 171.6(16)
C19 C20 C21 C22 7(4)
C20 C21 C22 C23 -3(5)
C21 C22 C23 C24 -1(5)
C22 C23 C24 C19 2(3)
C20 C19 C24 C23 1(2)
C9 C19 C24 C23 -176.6(16)
N1 C10 C25 C26 -165.1(7)
C9 C10 C25 C26 77.8(9)
N1 C10 C25 C30 20.1(10)
C9 C10 C25 C30 -97.0(9)
C30 C25 C26 C27 1.1(15)
C10 C25 C26 C27 -173.9(10)
C25 C26 C27 C28 -2.2(18)
C26 C27 C28 C29 1.2(19)
C27 C28 C29 C30 0.8(19)
C28 C29 C30 C25 -1.9(18)
C26 C25 C30 C29 0.9(15)
C10 C25 C30 C29 175.7(10)
C7 N4 C31 C32 -71.0(11)
C12 N4 C31 C32 82.0(12)
C7 N4 C31 C36 162.2(9)
C12 N4 C31 C36 -44.8(12)
N4 C31 C32 C33 -175.2(11)
C36 C31 C32 C33 -49.0(16)
C31 C32 C33 C34 52(2)
C32 C33 C34 C35 -57(2)
C33 C34 C35 C36 58.7(15)
N4 C31 C36 C35 179.5(8)
C32 C31 C36 C35 52.4(13)
C34 C35 C36 C31 -58.2(12)
N4 C12 C37 C38 30.8(11)
C11 C12 C37 C38 -85.3(11)
N4 C12 C37 C42 -152.7(8)
C11 C12 C37 C42 91.2(9)
C42 C37 C38 C39 1.6(18)
C12 C37 C38 C39 178.0(12)
C37 C38 C39 C40 -3(2)
C38 C39 C40 C41 7(3)
C39 C40 C41 C42 -10(3)
C38 C37 C42 C41 -3.1(18)
C12 C37 C42 C41 -179.7(13)
C40 C41 C42 C37 8(3)
N3 C11 C43 C44 -169.9(10)
C12 C11 C43 C44 74.9(12)
N3 C11 C43 C48 17.5(17)
C12 C11 C43 C48 -97.8(16)
C48 C43 C44 C45 -4(2)
C11 C43 C44 C45 -176.6(13)
C43 C44 C45 C46 3(3)
C44 C45 C46 C47 7(3)
C45 C46 C47 C48 -16(3)
C46 C47 C48 C43 16(3)
C44 C43 C48 C47 -7(3)
C11 C43 C48 C47 166(2)
